data_7050495
loop_
_publ_author_name
'Eisentr\"ager, Frank'
'G\"othlich, Alexander'
'Gruber, Irene'
'Heiss, Helmut'
'Kiener, Christoph A.'
'Kr\"uger, Carl'
'Ulrich Notheis, J.'
'Rominger, Frank'
'Scherhag, Gunter'
'Schultz, Madeleine'
'Straub, Bernd F.'
'Volland, Martin A. O.'
'Hofmann, Peter'

_publ_section_title
;
 Sterically crowded diphosphinomethane ligands: molecular structures,
 UV-photoelectron spectroscopy and a convenient general synthesis of
 tBu2PCH2PtBu2 and related species
;
_journal_issue 3
_journal_name_full 'New Journal of Chemistry'
_journal_page_first 540
_journal_page_last 550
_journal_paper_doi 10.1039/b210114a
_journal_volume 27
_journal_year 2003
_chemical_formula_sum 'C49 H51 B F24 P2'
_chemical_formula_weight 1168.65
_chemical_name_common dtbpmH+
_space_group_IT_number 14
_symmetry_cell_setting monoclinic
_symmetry_space_group_name_Hall '-P 2yn'
_symmetry_space_group_name_H-M 'P 1 21/n 1'
_atom_sites_solution_hydrogens geom
_atom_sites_solution_primary direct
_atom_sites_solution_secondary difmap
_audit_creation_method SHELXL-97
_cell_angle_alpha 90.00
_cell_angle_beta 113.5520(10)
_cell_angle_gamma 90.00
_cell_formula_units_Z 4
_cell_length_a 16.79070(10)
_cell_length_b 19.1459(2)
_cell_length_c 18.2699(2)
_cell_measurement_temperature 200(2)
_cell_volume 5384.02(10)
_computing_cell_refinement 'Bruker SMART'
_computing_data_collection 'Bruker SMART'
_computing_data_reduction 'Bruker SHELXTL'
_computing_molecular_graphics 'Bruker SHELXTL'
_computing_publication_material 'Bruker SHELXTL'
_computing_structure_refinement 'SHELXL-97 (Sheldrick, 1997)'
_computing_structure_solution 'SHELXS-97 (Sheldrick, 1990)'
_diffrn_ambient_temperature 200(2)
_diffrn_measured_fraction_theta_full 1.000
_diffrn_measured_fraction_theta_max 1.000
_diffrn_measurement_device_type 'CCD area detector'
_diffrn_measurement_method 'phi and omega scans'
_diffrn_radiation_monochromator graphite
_diffrn_radiation_source 'fine-focus sealed tube'
_diffrn_radiation_type MoK\a
_diffrn_radiation_wavelength 0.71073
_diffrn_reflns_av_R_equivalents 0.0671
_diffrn_reflns_av_sigmaI/netI 0.0595
_diffrn_reflns_limit_h_max 20
_diffrn_reflns_limit_h_min -20
_diffrn_reflns_limit_k_max 23
_diffrn_reflns_limit_k_min -23
_diffrn_reflns_limit_l_max 21
_diffrn_reflns_limit_l_min -21
_diffrn_reflns_number 47177
_diffrn_reflns_theta_full 25.33
_diffrn_reflns_theta_max 25.33
_diffrn_reflns_theta_min 1.39
_exptl_absorpt_coefficient_mu 0.197
_exptl_absorpt_correction_T_max 0.9863
_exptl_absorpt_correction_T_min 0.9431
_exptl_absorpt_correction_type multi-scan
_exptl_absorpt_process_details 'Blessing, Acta Cryst. (1995) A51 33-38.'
_exptl_crystal_colour colorless
_exptl_crystal_density_diffrn 1.442
_exptl_crystal_density_method 'not measured'
_exptl_crystal_description polyhedron
_exptl_crystal_F_000 2384
_exptl_crystal_size_max 0.30
_exptl_crystal_size_mid 0.29
_exptl_crystal_size_min 0.07
_refine_diff_density_max 0.324
_refine_diff_density_min -0.319
_refine_diff_density_rms 0.048
_refine_ls_extinction_method none
_refine_ls_goodness_of_fit_ref 1.006
_refine_ls_hydrogen_treatment mixed
_refine_ls_matrix_type full
_refine_ls_number_parameters 813
_refine_ls_number_reflns 9828
_refine_ls_number_restraints 1990
_refine_ls_restrained_S_all 1.016
_refine_ls_R_factor_all 0.1002
_refine_ls_R_factor_gt 0.0470
_refine_ls_shift/su_max 0.009
_refine_ls_shift/su_mean 0.001
_refine_ls_structure_factor_coef Fsqd
_refine_ls_weighting_details 'calc w=1/[\s^2^(Fo^2^)+(0.0464P)^2^+2.5364P] where P=(Fo^2^+2Fc^2^)/3'
_refine_ls_weighting_scheme calc
_refine_ls_wR_factor_gt 0.0980
_refine_ls_wR_factor_ref 0.1184
_reflns_number_gt 5980
_reflns_number_total 9828
_reflns_threshold_expression >2sigma(I)
_cod_data_source_file b210114a.txt
_cod_data_source_block ig7_dtbpmH+_8
_cod_depositor_comments
;
The following automatic conversions were performed:
'_symmetry_cell_setting' value 'Monoclinic' changed to 'monoclinic'
according to '/home/saulius/struct/CIF-dictionaries/cif_core.dic'
dictionary named 'cif_core.dic' version 2.4.1 from 2010-06-29.

Automatic conversion script
Id: cif_fix_enum 1527 2010-12-29 10:47:43Z saulius 
;
_cod_original_cell_volume 5384.02(9)
_cod_original_sg_symbol_H-M P2(1)/n
_cod_database_code 7050495

loop_
_symmetry_equiv_pos_as_xyz
'x, y, z'
'-x+1/2, y+1/2, -z+1/2'
'-x, -y, -z'
'x-1/2, -y-1/2, z-1/2'

loop_
_atom_site_label
_atom_site_type_symbol
_atom_site_fract_x
_atom_site_fract_y
_atom_site_fract_z
_atom_site_U_iso_or_equiv
_atom_site_adp_type
_atom_site_occupancy
_atom_site_symmetry_multiplicity
_atom_site_calc_flag
_atom_site_refinement_flags
_atom_site_disorder_assembly
_atom_site_disorder_group
P1 P 0.22878(5) 0.36989(4) 0.49209(4) 0.03398(18) Uani 1 1 d . . .
H1 H 0.1772(15) 0.4143(12) 0.5092(14) 0.036(7) Uiso 1 1 d . . .
P2 P 0.08312(5) 0.37367(4) 0.31611(4) 0.0385(2) Uani 1 1 d . . .
C10 C 0.20104(16) 0.37499(15) 0.38603(15) 0.0345(6) Uani 1 1 d . . .
H10A H 0.2299 0.3355 0.3715 0.041 Uiso 1 1 calc R . .
H10B H 0.2268 0.4185 0.3758 0.041 Uiso 1 1 calc R . .
C11 C 0.20481(19) 0.28307(15) 0.52175(17) 0.0406(7) Uani 1 1 d . . .
C12 C 0.2351(3) 0.22534(16) 0.4802(2) 0.0686(11) Uani 1 1 d . . .
H12A H 0.2256 0.1796 0.4993 0.103 Uiso 1 1 calc R . .
H12B H 0.2971 0.2313 0.4925 0.103 Uiso 1 1 calc R . .
H12C H 0.2020 0.2283 0.4224 0.103 Uiso 1 1 calc R . .
C13 C 0.2489(2) 0.27302(18) 0.61280(19) 0.0651(10) Uani 1 1 d . . .
H13A H 0.2342 0.3123 0.6395 0.098 Uiso 1 1 calc R . .
H13B H 0.3120 0.2710 0.6294 0.098 Uiso 1 1 calc R . .
H13C H 0.2286 0.2294 0.6275 0.098 Uiso 1 1 calc R . .
C14 C 0.1070(2) 0.2792(2) 0.4969(2) 0.0720(11) Uani 1 1 d . . .
H14A H 0.0777 0.2840 0.4388 0.108 Uiso 1 1 calc R . .
H14B H 0.0885 0.3170 0.5227 0.108 Uiso 1 1 calc R . .
H14C H 0.0919 0.2341 0.5133 0.108 Uiso 1 1 calc R . .
C15 C 0.33899(18) 0.40515(15) 0.54697(16) 0.0388(7) Uani 1 1 d . . .
C16 C 0.3515(2) 0.4220(2) 0.63303(19) 0.0656(10) Uani 1 1 d . . .
H16A H 0.3553 0.3784 0.6624 0.098 Uiso 1 1 calc R . .
H16B H 0.3021 0.4495 0.6325 0.098 Uiso 1 1 calc R . .
H16C H 0.4052 0.4489 0.6592 0.098 Uiso 1 1 calc R . .
C17 C 0.4086(2) 0.35538(19) 0.5452(2) 0.0696(11) Uani 1 1 d . . .
H17A H 0.4657 0.3775 0.5707 0.104 Uiso 1 1 calc R . .
H17B H 0.3976 0.3440 0.4897 0.104 Uiso 1 1 calc R . .
H17C H 0.4074 0.3125 0.5740 0.104 Uiso 1 1 calc R . .
C18 C 0.3450(2) 0.47457(18) 0.5079(2) 0.0728(11) Uani 1 1 d . . .
H18A H 0.2946 0.5036 0.5015 0.109 Uiso 1 1 calc R . .
H18B H 0.3459 0.4656 0.4554 0.109 Uiso 1 1 calc R . .
H18C H 0.3984 0.4990 0.5417 0.109 Uiso 1 1 calc R . .
C21 C 0.09291(19) 0.33424(16) 0.22549(17) 0.0441(8) Uani 1 1 d . . .
C22 C 0.0075(2) 0.3455(2) 0.15238(19) 0.0757(11) Uani 1 1 d . . .
H22A H 0.0066 0.3156 0.1085 0.113 Uiso 1 1 calc R . .
H22B H 0.0029 0.3946 0.1358 0.113 Uiso 1 1 calc R . .
H22C H -0.0416 0.3335 0.1661 0.113 Uiso 1 1 calc R . .
C23 C 0.1685(2) 0.35930(19) 0.2053(2) 0.0621(10) Uani 1 1 d . . .
H23A H 0.1682 0.3336 0.1588 0.093 Uiso 1 1 calc R . .
H23B H 0.2235 0.3509 0.2510 0.093 Uiso 1 1 calc R . .
H23C H 0.1621 0.4094 0.1932 0.093 Uiso 1 1 calc R . .
C24 C 0.1046(3) 0.25550(18) 0.2419(2) 0.0700(11) Uani 1 1 d . . .
H24A H 0.0572 0.2378 0.2551 0.105 Uiso 1 1 calc R . .
H24B H 0.1603 0.2469 0.2867 0.105 Uiso 1 1 calc R . .
H24C H 0.1039 0.2315 0.1942 0.105 Uiso 1 1 calc R . .
C25 C 0.0550(2) 0.46924(16) 0.29924(19) 0.0492(8) Uani 1 1 d . . .
C26 C 0.0990(2) 0.51163(18) 0.2550(2) 0.0727(11) Uani 1 1 d . . .
H26A H 0.0847 0.5612 0.2559 0.109 Uiso 1 1 calc R . .
H26B H 0.0784 0.4955 0.1996 0.109 Uiso 1 1 calc R . .
H26C H 0.1621 0.5054 0.2813 0.109 Uiso 1 1 calc R . .
C27 C 0.0772(2) 0.50186(18) 0.3816(2) 0.0707(11) Uani 1 1 d . . .
H27A H 0.1403 0.5068 0.4093 0.106 Uiso 1 1 calc R . .
H27B H 0.0555 0.4717 0.4130 0.106 Uiso 1 1 calc R . .
H27C H 0.0498 0.5479 0.3753 0.106 Uiso 1 1 calc R . .
C28 C -0.0442(2) 0.4738(2) 0.2536(2) 0.0709(11) Uani 1 1 d . . .
H28A H -0.0625 0.5228 0.2498 0.106 Uiso 1 1 calc R . .
H28B H -0.0726 0.4470 0.2821 0.106 Uiso 1 1 calc R . .
H28C H -0.0607 0.4546 0.1998 0.106 Uiso 1 1 calc R . .
B1 B 0.40382(18) 0.32130(15) 0.10182(17) 0.0255(7) Uani 1 1 d . . .
C31 C 0.33809(16) 0.26273(13) 0.04239(14) 0.0277(6) Uani 1 1 d . . .
C32 C 0.36760(17) 0.21556(13) 0.00016(15) 0.0313(6) Uani 1 1 d . . .
H32 H 0.4250 0.2206 0.0029 0.038 Uiso 1 1 calc R . .
C33 C 0.31635(18) 0.16186(14) -0.04540(16) 0.0367(7) Uani 1 1 d D A .
C34 C 0.23254(19) 0.15217(14) -0.05012(16) 0.0402(7) Uani 1 1 d . . .
H34 H 0.1966 0.1162 -0.0824 0.048 Uiso 1 1 calc R . .
C35 C 0.20268(16) 0.19597(14) -0.00684(16) 0.0333(6) Uani 1 1 d D . .
C36 C 0.25419(16) 0.25034(13) 0.03790(15) 0.0306(6) Uani 1 1 d . . .
H36 H 0.2315 0.2802 0.0665 0.037 Uiso 1 1 calc R . .
C37 C 0.3517(2) 0.11450(18) -0.0901(2) 0.0580(9) Uani 1 1 d DU . .
F31 F 0.3192(5) 0.0508(2) -0.0986(6) 0.087(2) Uani 0.675(17) 1 d PDU A 1
F32 F 0.3386(8) 0.1364(6) -0.1611(4) 0.129(4) Uani 0.675(17) 1 d PDU A 1
F33 F 0.4360(3) 0.1043(4) -0.0527(5) 0.100(3) Uani 0.675(17) 1 d PDU A 1
C38 C 0.11652(19) 0.18217(16) -0.00435(19) 0.0478(8) Uani 1 1 d DU . .
F34 F 0.12204(12) 0.13924(12) 0.05435(13) 0.0866(7) Uani 1 1 d DU . .
F35 F 0.05957(12) 0.15272(11) -0.07084(13) 0.0750(6) Uani 1 1 d DU . .
F36 F 0.07738(11) 0.23998(10) 0.00541(13) 0.0709(6) Uani 1 1 d DU . .
C41 C 0.35206(15) 0.38783(13) 0.11884(14) 0.0250(6) Uani 1 1 d . . .
C42 C 0.27822(16) 0.41691(13) 0.05888(15) 0.0268(6) Uani 1 1 d . . .
H42 H 0.2555 0.3957 0.0076 0.032 Uiso 1 1 calc R . .
C43 C 0.23690(16) 0.47570(13) 0.07163(15) 0.0283(6) Uani 1 1 d D B .
C44 C 0.26892(16) 0.50895(13) 0.14503(15) 0.0307(6) Uani 1 1 d . . .
H44 H 0.2411 0.5493 0.1539 0.037 Uiso 1 1 calc R . .
C45 C 0.34248(16) 0.48182(13) 0.20509(14) 0.0282(6) Uani 1 1 d D C .
C46 C 0.38275(16) 0.42248(13) 0.19241(15) 0.0274(6) Uani 1 1 d . . .
H46 H 0.4327 0.4048 0.2350 0.033 Uiso 1 1 calc R . .
C47 C 0.15572(19) 0.50304(16) 0.00760(17) 0.0446(7) Uani 1 1 d DU . .
F41 F 0.1570(10) 0.5690(4) -0.0065(8) 0.114(4) Uani 0.49(2) 1 d PDU B 1
F42 F 0.0876(7) 0.4953(11) 0.0251(9) 0.134(6) Uani 0.49(2) 1 d PDU B 1
F43 F 0.1345(9) 0.4696(7) -0.0598(5) 0.067(3) Uani 0.49(2) 1 d PDU B 1
C48 C 0.37641(19) 0.51676(16) 0.28471(17) 0.0416(7) Uani 1 1 d DU . .
F44 F 0.4128(5) 0.5781(4) 0.2841(5) 0.077(2) Uani 0.577(17) 1 d PDU C 1
F45 F 0.4373(6) 0.4824(4) 0.3425(4) 0.081(3) Uani 0.577(17) 1 d PDU C 1
F46 F 0.3173(4) 0.5315(5) 0.3116(5) 0.074(2) Uani 0.577(17) 1 d PDU C 1
C51 C 0.45578(15) 0.27660(12) 0.18376(14) 0.0256(6) Uani 1 1 d . . .
C52 C 0.41286(16) 0.25831(13) 0.23349(15) 0.0299(6) Uani 1 1 d . . .
H52 H 0.3563 0.2764 0.2212 0.036 Uiso 1 1 calc R . .
C54 C 0.53247(17) 0.18812(13) 0.32003(15) 0.0326(6) Uani 1 1 d . . .
H54 H 0.5582 0.1590 0.3655 0.039 Uiso 1 1 calc R . .
C55 C 0.57648(16) 0.20482(13) 0.27260(15) 0.0303(6) Uani 1 1 d D . .
C56 C 0.53825(16) 0.24763(13) 0.20590(15) 0.0287(6) Uani 1 1 d . . .
H56 H 0.5699 0.2575 0.1741 0.034 Uiso 1 1 calc R . .
C53 C 0.44941(17) 0.21520(13) 0.29930(15) 0.0311(6) Uani 1 1 d D . .
C57 C 0.3974(2) 0.19802(16) 0.34663(18) 0.0433(7) Uani 1 1 d DU . .
F51 F 0.43871(13) 0.15858(11) 0.40963(12) 0.0803(7) Uani 1 1 d DU . .
F52 F 0.32370(12) 0.16475(10) 0.30342(12) 0.0699(6) Uani 1 1 d DU . .
F53 F 0.37225(13) 0.25522(10) 0.37378(12) 0.0682(6) Uani 1 1 d DU . .
C58 C 0.66542(19) 0.17671(15) 0.29119(17) 0.0421(7) Uani 1 1 d DU . .
F54 F 0.72194(11) 0.22636(10) 0.29279(12) 0.0659(5) Uani 1 1 d DU . .
F55 F 0.69928(13) 0.14360(12) 0.36067(11) 0.0829(7) Uani 1 1 d DU . .
F56 F 0.66682(11) 0.13149(9) 0.23629(11) 0.0633(5) Uani 1 1 d DU . .
C61 C 0.46832(16) 0.35624(12) 0.06433(14) 0.0260(6) Uani 1 1 d . . .
C62 C 0.54725(16) 0.38769(13) 0.11246(16) 0.0315(6) Uani 1 1 d . . .
H62 H 0.5654 0.3859 0.1688 0.038 Uiso 1 1 calc R . .
C63 C 0.60037(17) 0.42144(13) 0.08139(17) 0.0344(7) Uani 1 1 d D . .
C64 C 0.57571(19) 0.42520(14) -0.00040(17) 0.0388(7) Uani 1 1 d . . .
H64 H 0.6115 0.4482 -0.0221 0.047 Uiso 1 1 calc R . .
C65 C 0.49833(18) 0.39506(14) -0.04985(15) 0.0339(7) Uani 1 1 d D D .
C66 C 0.44546(16) 0.36192(13) -0.01794(15) 0.0288(6) Uani 1 1 d . . .
H66 H 0.3919 0.3425 -0.0534 0.035 Uiso 1 1 calc R . .
C67 C 0.6859(2) 0.45059(16) 0.1360(2) 0.0502(8) Uani 1 1 d DU . .
F61 F 0.69090(13) 0.46433(12) 0.20887(13) 0.0862(7) Uani 1 1 d DU . .
F62 F 0.75086(12) 0.40670(11) 0.14721(16) 0.0965(8) Uani 1 1 d DU . .
F63 F 0.70564(14) 0.50977(11) 0.10994(13) 0.0895(7) Uani 1 1 d DU . .
C68 C 0.4741(2) 0.39483(17) -0.13798(18) 0.0490(8) Uani 1 1 d DU . .
F64 F 0.5063(14) 0.3428(10) -0.1629(12) 0.107(5) Uani 0.45(3) 1 d PDU D 1
F65 F 0.3872(4) 0.3891(8) -0.1784(6) 0.071(3) Uani 0.45(3) 1 d PDU D 1
F66 F 0.4956(13) 0.4511(7) -0.1652(9) 0.099(5) Uani 0.45(3) 1 d PDU D 1
F41B F 0.1151(10) 0.4621(7) -0.0515(7) 0.105(5) Uani 0.51(2) 1 d PDU B 2
F42B F 0.1713(8) 0.5607(6) -0.0236(8) 0.119(4) Uani 0.51(2) 1 d PDU B 2
F43B F 0.0978(7) 0.5198(7) 0.0354(7) 0.088(3) Uani 0.51(2) 1 d PDU B 2
F44B F 0.3397(12) 0.4905(12) 0.3292(7) 0.133(7) Uani 0.423(17) 1 d PDU C 2
F45B F 0.3643(18) 0.5831(5) 0.2820(7) 0.167(8) Uani 0.423(17) 1 d PDU C 2
F46B F 0.4569(5) 0.5057(10) 0.3241(8) 0.106(5) Uani 0.423(17) 1 d PDU C 2
F31B F 0.3785(16) 0.1512(8) -0.1362(13) 0.101(6) Uani 0.325(17) 1 d PDU A 2
F32B F 0.4194(15) 0.0793(13) -0.0467(8) 0.177(9) Uani 0.325(17) 1 d PDU A 2
F33B F 0.2957(12) 0.0731(15) -0.1406(16) 0.170(10) Uani 0.325(17) 1 d PDU A 2
F64B F 0.4748(9) 0.4570(4) -0.1680(6) 0.068(3) Uani 0.55(3) 1 d PDU D 2
F65B F 0.5347(12) 0.3612(11) -0.1540(10) 0.128(6) Uani 0.55(3) 1 d PDU D 2
F66B F 0.4025(10) 0.3649(10) -0.1808(6) 0.131(5) Uani 0.55(3) 1 d PDU D 2

loop_
_atom_site_aniso_label
_atom_site_aniso_U_11
_atom_site_aniso_U_22
_atom_site_aniso_U_33
_atom_site_aniso_U_23
_atom_site_aniso_U_13
_atom_site_aniso_U_12
P1 0.0318(4) 0.0388(4) 0.0302(4) 0.0040(3) 0.0112(3) -0.0009(3)
P2 0.0297(4) 0.0494(5) 0.0334(4) 0.0084(4) 0.0094(3) -0.0012(4)
C10 0.0322(15) 0.0376(16) 0.0343(16) 0.0035(13) 0.0140(13) -0.0012(13)
C11 0.0439(18) 0.0415(18) 0.0414(18) 0.0096(14) 0.0223(15) -0.0010(14)
C12 0.108(3) 0.041(2) 0.075(3) 0.0062(18) 0.056(2) -0.003(2)
C13 0.085(3) 0.067(2) 0.048(2) 0.0201(18) 0.031(2) 0.002(2)
C14 0.053(2) 0.077(3) 0.085(3) 0.029(2) 0.027(2) -0.0160(19)
C15 0.0353(17) 0.0471(18) 0.0307(16) -0.0024(13) 0.0097(13) -0.0068(14)
C16 0.057(2) 0.092(3) 0.040(2) -0.0155(19) 0.0109(17) -0.013(2)
C17 0.0337(19) 0.087(3) 0.085(3) -0.031(2) 0.0204(19) -0.0043(18)
C18 0.069(3) 0.067(2) 0.062(2) 0.0001(19) 0.0045(19) -0.035(2)
C21 0.0453(19) 0.050(2) 0.0326(17) 0.0008(14) 0.0112(14) -0.0090(15)
C22 0.067(3) 0.102(3) 0.040(2) -0.003(2) 0.0034(18) -0.011(2)
C23 0.072(2) 0.076(3) 0.050(2) -0.0019(18) 0.0377(19) -0.0071(19)
C24 0.098(3) 0.059(2) 0.051(2) -0.0079(18) 0.029(2) -0.010(2)
C25 0.0423(18) 0.054(2) 0.051(2) 0.0141(16) 0.0175(16) 0.0103(15)
C26 0.079(3) 0.051(2) 0.096(3) 0.029(2) 0.043(2) 0.0104(19)
C27 0.078(3) 0.053(2) 0.074(3) 0.0066(19) 0.023(2) 0.0264(19)
C28 0.046(2) 0.097(3) 0.067(2) 0.031(2) 0.0206(18) 0.029(2)
B1 0.0234(16) 0.0306(17) 0.0234(16) 0.0008(13) 0.0105(13) 0.0028(13)
C31 0.0291(15) 0.0305(15) 0.0232(14) 0.0048(11) 0.0102(12) 0.0024(12)
C32 0.0287(15) 0.0347(16) 0.0329(16) -0.0015(13) 0.0148(13) 0.0006(12)
C33 0.0415(18) 0.0338(16) 0.0389(17) -0.0063(13) 0.0204(14) -0.0035(13)
C34 0.0441(19) 0.0362(17) 0.0389(17) -0.0065(13) 0.0152(15) -0.0111(14)
C35 0.0306(16) 0.0352(16) 0.0329(16) 0.0035(13) 0.0114(13) -0.0027(13)
C36 0.0327(15) 0.0299(15) 0.0309(15) 0.0024(12) 0.0145(12) 0.0035(12)
C37 0.068(3) 0.055(2) 0.063(2) -0.0219(19) 0.040(2) -0.0108(19)
F31 0.108(4) 0.044(3) 0.139(5) -0.049(3) 0.082(4) -0.024(2)
F32 0.237(11) 0.104(6) 0.081(4) -0.005(4) 0.100(5) 0.044(6)
F33 0.052(3) 0.095(4) 0.167(6) -0.083(4) 0.056(3) -0.011(3)
C38 0.0375(18) 0.048(2) 0.057(2) -0.0007(16) 0.0177(16) -0.0056(15)
F34 0.0561(13) 0.1141(18) 0.1008(17) 0.0519(14) 0.0430(12) -0.0013(12)
F35 0.0406(11) 0.0859(15) 0.0900(15) -0.0240(12) 0.0171(11) -0.0231(10)
F36 0.0433(11) 0.0645(13) 0.1148(17) -0.0171(11) 0.0418(11) -0.0041(9)
C41 0.0229(14) 0.0280(14) 0.0257(14) 0.0031(11) 0.0114(12) -0.0027(11)
C42 0.0291(15) 0.0292(15) 0.0227(14) -0.0021(11) 0.0110(12) -0.0021(12)
C43 0.0269(14) 0.0296(15) 0.0284(15) 0.0024(12) 0.0111(12) 0.0020(12)
C44 0.0333(16) 0.0259(15) 0.0391(16) -0.0040(12) 0.0209(13) -0.0011(12)
C45 0.0271(15) 0.0310(15) 0.0278(15) -0.0062(12) 0.0124(12) -0.0082(12)
C46 0.0235(14) 0.0331(15) 0.0242(14) 0.0000(12) 0.0079(11) -0.0014(11)
C47 0.0404(19) 0.048(2) 0.0394(19) 0.0001(16) 0.0100(15) 0.0099(16)
F41 0.114(9) 0.028(4) 0.120(7) -0.005(4) -0.036(5) 0.028(4)
F42 0.035(4) 0.286(17) 0.076(7) 0.048(9) 0.018(4) 0.025(7)
F43 0.060(5) 0.093(5) 0.022(3) -0.004(3) -0.012(3) 0.041(4)
C48 0.0380(18) 0.0449(19) 0.0405(18) -0.0114(15) 0.0140(15) -0.0013(15)
F44 0.110(5) 0.060(4) 0.064(3) -0.030(3) 0.038(4) -0.052(3)
F45 0.106(6) 0.075(4) 0.031(2) -0.009(2) -0.004(3) 0.038(4)
F46 0.046(3) 0.131(6) 0.048(4) -0.045(4) 0.024(2) -0.002(3)
C51 0.0256(14) 0.0250(14) 0.0262(14) -0.0016(11) 0.0102(11) -0.0008(11)
C52 0.0266(14) 0.0328(15) 0.0317(15) -0.0012(12) 0.0130(12) 0.0021(12)
C54 0.0410(17) 0.0286(15) 0.0267(15) 0.0051(12) 0.0120(13) 0.0032(13)
C55 0.0312(15) 0.0298(15) 0.0286(15) 0.0004(12) 0.0105(13) 0.0023(12)
C56 0.0289(15) 0.0321(15) 0.0270(14) 0.0003(12) 0.0132(12) -0.0002(12)
C53 0.0344(16) 0.0311(15) 0.0308(15) -0.0012(12) 0.0162(13) -0.0019(12)
C57 0.049(2) 0.0457(19) 0.0421(19) 0.0073(15) 0.0256(16) -0.0012(15)
F51 0.0802(15) 0.1054(17) 0.0714(14) 0.0529(13) 0.0474(12) 0.0166(12)
F52 0.0623(13) 0.0863(15) 0.0734(13) -0.0113(11) 0.0401(11) -0.0346(11)
F53 0.0957(15) 0.0635(13) 0.0785(14) -0.0078(10) 0.0695(13) -0.0026(11)
C58 0.0417(18) 0.0445(19) 0.0393(18) 0.0103(15) 0.0153(15) 0.0109(15)
F54 0.0331(10) 0.0619(12) 0.0957(15) 0.0039(11) 0.0184(10) 0.0003(9)
F55 0.0633(13) 0.1282(19) 0.0619(13) 0.0540(13) 0.0299(11) 0.0543(13)
F56 0.0558(12) 0.0623(12) 0.0768(13) -0.0130(10) 0.0318(10) 0.0164(9)
C61 0.0253(14) 0.0257(14) 0.0260(14) -0.0005(11) 0.0093(12) 0.0047(11)
C62 0.0326(16) 0.0300(15) 0.0315(15) -0.0006(12) 0.0124(13) 0.0026(12)
C63 0.0306(16) 0.0265(15) 0.0480(19) -0.0007(13) 0.0175(14) -0.0014(12)
C64 0.0431(18) 0.0352(17) 0.0486(19) 0.0024(14) 0.0295(16) -0.0020(14)
C65 0.0444(18) 0.0316(15) 0.0325(16) 0.0027(12) 0.0226(14) 0.0048(13)
C66 0.0280(14) 0.0276(15) 0.0302(15) -0.0006(12) 0.0111(12) 0.0025(11)
C67 0.0397(19) 0.0438(19) 0.065(2) -0.0050(17) 0.0194(17) -0.0109(15)
F61 0.0605(14) 0.1188(19) 0.0666(14) -0.0276(13) 0.0119(11) -0.0369(13)
F62 0.0348(12) 0.0781(15) 0.151(2) -0.0289(14) 0.0101(13) -0.0022(11)
F63 0.0791(15) 0.0686(14) 0.1014(17) 0.0078(12) 0.0156(13) -0.0426(12)
C68 0.070(2) 0.046(2) 0.0429(19) 0.0041(16) 0.0354(19) -0.0003(18)
F64 0.166(10) 0.103(7) 0.051(5) -0.010(5) 0.042(7) 0.069(7)
F65 0.050(4) 0.134(7) 0.023(4) 0.010(4) 0.008(3) 0.008(5)
F66 0.133(9) 0.111(8) 0.070(7) 0.022(6) 0.058(6) -0.055(8)
F41B 0.065(6) 0.085(6) 0.102(8) -0.055(6) -0.034(5) 0.031(4)
F42B 0.072(5) 0.120(7) 0.125(7) 0.101(7) -0.004(5) 0.001(5)
F43B 0.038(4) 0.138(7) 0.072(5) -0.029(4) 0.005(3) 0.048(4)
F44B 0.138(11) 0.235(15) 0.053(6) -0.065(8) 0.066(8) -0.120(10)
F45B 0.32(2) 0.053(5) 0.066(6) -0.032(4) 0.005(10) 0.054(8)
F46B 0.035(4) 0.193(13) 0.065(8) -0.087(7) -0.007(4) -0.009(5)
F31B 0.164(15) 0.075(7) 0.138(13) -0.023(7) 0.138(13) -0.005(7)
F32B 0.275(18) 0.149(15) 0.078(9) 0.003(8) 0.041(10) 0.153(14)
F33B 0.156(12) 0.23(2) 0.183(17) -0.182(15) 0.131(11) -0.133(13)
F64B 0.121(6) 0.047(4) 0.037(4) 0.012(3) 0.031(4) 0.021(4)
F65B 0.197(10) 0.156(10) 0.067(8) 0.026(6) 0.092(8) 0.101(8)
F66B 0.188(9) 0.172(10) 0.044(4) -0.039(6) 0.059(6) -0.129(8)

loop_
_atom_type_symbol
_atom_type_description
_atom_type_scat_dispersion_real
_atom_type_scat_dispersion_imag
_atom_type_scat_source
C C 0.0033 0.0016 'International Tables Vol C Tables 4.2.6.8 and 6.1.1.4'
H H 0.0000 0.0000 'International Tables Vol C Tables 4.2.6.8 and 6.1.1.4'
B B 0.0013 0.0007 'International Tables Vol C Tables 4.2.6.8 and 6.1.1.4'
F F 0.0171 0.0103 'International Tables Vol C Tables 4.2.6.8 and 6.1.1.4'
P P 0.1023 0.0942 'International Tables Vol C Tables 4.2.6.8 and 6.1.1.4'

loop_
_geom_angle_atom_site_label_1
_geom_angle_atom_site_label_2
_geom_angle_atom_site_label_3
_geom_angle
_geom_angle_site_symmetry_1
_geom_angle_site_symmetry_3
_geom_angle_publ_flag
C10 P1 C11 111.81(13) . . ?
C10 P1 C15 109.64(12) . . ?
C11 P1 C15 117.39(13) . . ?
C10 P1 H1 107.6(10) . . ?
C11 P1 H1 105.5(10) . . ?
C15 P1 H1 104.1(10) . . ?
C10 P2 C25 103.02(13) . . ?
C10 P2 C21 99.47(13) . . ?
C25 P2 C21 110.44(14) . . ?
P1 C10 P2 118.60(14) . . ?
P1 C10 H10A 107.7 . . ?
P2 C10 H10A 107.7 . . ?
P1 C10 H10B 107.7 . . ?
P2 C10 H10B 107.7 . . ?
H10A C10 H10B 107.1 . . ?
C14 C11 C12 110.4(3) . . ?
C14 C11 C13 108.2(3) . . ?
C12 C11 C13 109.4(3) . . ?
C14 C11 P1 107.1(2) . . ?
C12 C11 P1 110.4(2) . . ?
C13 C11 P1 111.3(2) . . ?
C11 C12 H12A 109.5 . . ?
C11 C12 H12B 109.5 . . ?
H12A C12 H12B 109.5 . . ?
C11 C12 H12C 109.5 . . ?
H12A C12 H12C 109.5 . . ?
H12B C12 H12C 109.5 . . ?
C11 C13 H13A 109.5 . . ?
C11 C13 H13B 109.5 . . ?
H13A C13 H13B 109.5 . . ?
C11 C13 H13C 109.5 . . ?
H13A C13 H13C 109.5 . . ?
H13B C13 H13C 109.5 . . ?
C11 C14 H14A 109.5 . . ?
C11 C14 H14B 109.5 . . ?
H14A C14 H14B 109.5 . . ?
C11 C14 H14C 109.5 . . ?
H14A C14 H14C 109.5 . . ?
H14B C14 H14C 109.5 . . ?
C17 C15 C18 109.9(3) . . ?
C17 C15 C16 111.3(3) . . ?
C18 C15 C16 106.7(3) . . ?
C17 C15 P1 111.9(2) . . ?
C18 C15 P1 107.6(2) . . ?
C16 C15 P1 109.3(2) . . ?
C15 C16 H16A 109.5 . . ?
C15 C16 H16B 109.5 . . ?
H16A C16 H16B 109.5 . . ?
C15 C16 H16C 109.5 . . ?
H16A C16 H16C 109.5 . . ?
H16B C16 H16C 109.5 . . ?
C15 C17 H17A 109.5 . . ?
C15 C17 H17B 109.5 . . ?
H17A C17 H17B 109.5 . . ?
C15 C17 H17C 109.5 . . ?
H17A C17 H17C 109.5 . . ?
H17B C17 H17C 109.5 . . ?
C15 C18 H18A 109.5 . . ?
C15 C18 H18B 109.5 . . ?
H18A C18 H18B 109.5 . . ?
C15 C18 H18C 109.5 . . ?
H18A C18 H18C 109.5 . . ?
H18B C18 H18C 109.5 . . ?
C23 C21 C24 107.5(3) . . ?
C23 C21 C22 108.8(3) . . ?
C24 C21 C22 108.1(3) . . ?
C23 C21 P2 117.2(2) . . ?
C24 C21 P2 105.8(2) . . ?
C22 C21 P2 109.2(2) . . ?
C21 C22 H22A 109.5 . . ?
C21 C22 H22B 109.5 . . ?
H22A C22 H22B 109.5 . . ?
C21 C22 H22C 109.5 . . ?
H22A C22 H22C 109.5 . . ?
H22B C22 H22C 109.5 . . ?
C21 C23 H23A 109.5 . . ?
C21 C23 H23B 109.5 . . ?
H23A C23 H23B 109.5 . . ?
C21 C23 H23C 109.5 . . ?
H23A C23 H23C 109.5 . . ?
H23B C23 H23C 109.5 . . ?
C21 C24 H24A 109.5 . . ?
C21 C24 H24B 109.5 . . ?
H24A C24 H24B 109.5 . . ?
C21 C24 H24C 109.5 . . ?
H24A C24 H24C 109.5 . . ?
H24B C24 H24C 109.5 . . ?
C26 C25 C27 108.9(3) . . ?
C26 C25 C28 109.3(3) . . ?
C27 C25 C28 107.1(3) . . ?
C26 C25 P2 117.4(2) . . ?
C27 C25 P2 106.8(2) . . ?
C28 C25 P2 106.9(2) . . ?
C25 C26 H26A 109.5 . . ?
C25 C26 H26B 109.5 . . ?
H26A C26 H26B 109.5 . . ?
C25 C26 H26C 109.5 . . ?
H26A C26 H26C 109.5 . . ?
H26B C26 H26C 109.5 . . ?
C25 C27 H27A 109.5 . . ?
C25 C27 H27B 109.5 . . ?
H27A C27 H27B 109.5 . . ?
C25 C27 H27C 109.5 . . ?
H27A C27 H27C 109.5 . . ?
H27B C27 H27C 109.5 . . ?
C25 C28 H28A 109.5 . . ?
C25 C28 H28B 109.5 . . ?
H28A C28 H28B 109.5 . . ?
C25 C28 H28C 109.5 . . ?
H28A C28 H28C 109.5 . . ?
H28B C28 H28C 109.5 . . ?
C61 B1 C41 104.5(2) . . ?
C61 B1 C51 113.3(2) . . ?
C41 B1 C51 111.2(2) . . ?
C61 B1 C31 112.6(2) . . ?
C41 B1 C31 112.9(2) . . ?
C51 B1 C31 102.7(2) . . ?
C36 C31 C32 115.4(2) . . ?
C36 C31 B1 123.4(2) . . ?
C32 C31 B1 120.8(2) . . ?
C33 C32 C31 122.6(2) . . ?
C33 C32 H32 118.7 . . ?
C31 C32 H32 118.7 . . ?
C32 C33 C34 120.5(2) . . ?
C32 C33 C37 119.5(3) . . ?
C34 C33 C37 120.0(3) . . ?
C35 C34 C33 118.4(2) . . ?
C35 C34 H34 120.8 . . ?
C33 C34 H34 120.8 . . ?
C34 C35 C36 120.6(2) . . ?
C34 C35 C38 119.4(3) . . ?
C36 C35 C38 119.9(2) . . ?
C35 C36 C31 122.5(2) . . ?
C35 C36 H36 118.8 . . ?
C31 C36 H36 118.8 . . ?
F32B C37 F33B 109.3(11) . . ?
F32B C37 F32 122.9(10) . . ?
F33B C37 F32 72.5(12) . . ?
F32B C37 F31B 103.5(11) . . ?
F33B C37 F31B 102.1(10) . . ?
F32 C37 F31B 31.3(10) . . ?
F32B C37 F33 26.0(14) . . ?
F33B C37 F33 127.2(13) . . ?
F32 C37 F33 106.6(6) . . ?
F31B C37 F33 80.8(11) . . ?
F32B C37 F31 79.1(13) . . ?
F33B C37 F31 36.9(15) . . ?
F32 C37 F31 106.5(5) . . ?
F31B C37 F31 130.9(8) . . ?
F33 C37 F31 103.4(5) . . ?
F32B C37 C33 115.3(7) . . ?
F33B C37 C33 115.3(8) . . ?
F32 C37 C33 113.9(5) . . ?
F31B C37 C33 109.9(8) . . ?
F33 C37 C33 112.7(4) . . ?
F31 C37 C33 112.9(4) . . ?
F34 C38 F35 105.5(3) . . ?
F34 C38 F36 106.6(3) . . ?
F35 C38 F36 105.1(2) . . ?
F34 C38 C35 112.4(2) . . ?
F35 C38 C35 113.5(3) . . ?
F36 C38 C35 113.1(2) . . ?
C46 C41 C42 115.7(2) . . ?
C46 C41 B1 122.0(2) . . ?
C42 C41 B1 122.1(2) . . ?
C43 C42 C41 122.4(2) . . ?
C43 C42 H42 118.8 . . ?
C41 C42 H42 118.8 . . ?
C44 C43 C42 120.5(2) . . ?
C44 C43 C47 118.5(2) . . ?
C42 C43 C47 120.9(2) . . ?
C43 C44 C45 118.3(2) . . ?
C43 C44 H44 120.9 . . ?
C45 C44 H44 120.9 . . ?
C44 C45 C46 121.0(2) . . ?
C44 C45 C48 118.5(2) . . ?
C46 C45 C48 120.5(2) . . ?
C45 C46 C41 122.1(2) . . ?
C45 C46 H46 119.0 . . ?
C41 C46 H46 119.0 . . ?
F41B C47 F41 118.3(9) . . ?
F41B C47 F43B 104.4(9) . . ?
F41 C47 F43B 84.9(9) . . ?
F41B C47 F43 19.3(13) . . ?
F41 C47 F43 108.2(8) . . ?
F43B C47 F43 121.6(8) . . ?
F41B C47 F42 85.1(10) . . ?
F41 C47 F42 104.1(8) . . ?
F43B C47 F42 22.5(11) . . ?
F43 C47 F42 103.8(9) . . ?
F41B C47 F42B 106.1(8) . . ?
F41 C47 F42B 21.7(10) . . ?
F43B C47 F42B 105.7(7) . . ?
F43 C47 F42B 91.7(9) . . ?
F42 C47 F42B 122.9(9) . . ?
F41B C47 C43 117.1(6) . . ?
F41 C47 C43 114.6(6) . . ?
F43B C47 C43 111.7(6) . . ?
F43 C47 C43 112.8(6) . . ?
F42 C47 C43 112.4(7) . . ?
F42B C47 C43 110.9(6) . . ?
F46B C48 F45B 107.6(9) . . ?
F46B C48 F44B 104.1(7) . . ?
F45B C48 F44B 107.4(8) . . ?
F46B C48 F46 128.4(7) . . ?
F45B C48 F46 70.6(11) . . ?
F44B C48 F46 39.2(9) . . ?
F46B C48 F45 31.9(8) . . ?
F45B C48 F45 125.9(8) . . ?
F44B C48 F45 73.5(9) . . ?
F46 C48 F45 105.7(5) . . ?
F46B C48 F44 76.3(8) . . ?
F45B C48 F44 35.9(12) . . ?
F44B C48 F44 133.0(8) . . ?
F46 C48 F44 103.6(5) . . ?
F45 C48 F44 103.7(5) . . ?
F46B C48 C45 112.6(6) . . ?
F45B C48 C45 114.4(6) . . ?
F44B C48 C45 110.1(5) . . ?
F46 C48 C45 114.4(4) . . ?
F45 C48 C45 115.5(4) . . ?
F44 C48 C45 112.7(4) . . ?
C56 C51 C52 114.7(2) . . ?
C56 C51 B1 125.2(2) . . ?
C52 C51 B1 119.7(2) . . ?
C53 C52 C51 123.0(2) . . ?
C53 C52 H52 118.5 . . ?
C51 C52 H52 118.5 . . ?
C55 C54 C53 118.2(2) . . ?
C55 C54 H54 120.9 . . ?
C53 C54 H54 120.9 . . ?
C54 C55 C56 120.6(2) . . ?
C54 C55 C58 120.7(2) . . ?
C56 C55 C58 118.7(2) . . ?
C51 C56 C55 123.0(2) . . ?
C51 C56 H56 118.5 . . ?
C55 C56 H56 118.5 . . ?
C52 C53 C54 120.5(2) . . ?
C52 C53 C57 118.5(2) . . ?
C54 C53 C57 121.0(2) . . ?
F51 C57 F52 106.4(2) . . ?
F51 C57 F53 106.2(2) . . ?
F52 C57 F53 104.7(2) . . ?
F51 C57 C53 114.1(2) . . ?
F52 C57 C53 112.5(2) . . ?
F53 C57 C53 112.3(2) . . ?
F55 C58 F56 106.3(2) . . ?
F55 C58 F54 106.9(2) . . ?
F56 C58 F54 104.6(2) . . ?
F55 C58 C55 113.4(2) . . ?
F56 C58 C55 112.3(2) . . ?
F54 C58 C55 112.7(2) . . ?
C66 C61 C62 115.2(2) . . ?
C66 C61 B1 122.5(2) . . ?
C62 C61 B1 122.1(2) . . ?
C63 C62 C61 122.9(2) . . ?
C63 C62 H62 118.6 . . ?
C61 C62 H62 118.6 . . ?
C64 C63 C62 120.0(2) . . ?
C64 C63 C67 119.7(3) . . ?
C62 C63 C67 120.2(3) . . ?
C65 C64 C63 118.9(2) . . ?
C65 C64 H64 120.6 . . ?
C63 C64 H64 120.6 . . ?
C64 C65 C66 120.5(2) . . ?
C64 C65 C68 119.2(3) . . ?
C66 C65 C68 120.3(3) . . ?
C65 C66 C61 122.5(2) . . ?
C65 C66 H66 118.7 . . ?
C61 C66 H66 118.7 . . ?
F63 C67 F61 105.5(3) . . ?
F63 C67 F62 106.8(3) . . ?
F61 C67 F62 104.6(3) . . ?
F63 C67 C63 113.1(3) . . ?
F61 C67 C63 113.9(3) . . ?
F62 C67 C63 112.3(3) . . ?
F66B C68 F66 118.4(10) . . ?
F66B C68 F64 82.1(11) . . ?
F66 C68 F64 106.5(11) . . ?
F66B C68 F64B 108.4(8) . . ?
F66 C68 F64B 15.5(12) . . ?
F64 C68 F64B 118.3(12) . . ?
F66B C68 F65B 105.3(9) . . ?
F66 C68 F65B 87.8(12) . . ?
F64 C68 F65B 24.7(15) . . ?
F64B C68 F65B 102.2(9) . . ?
F66B C68 F65 23.5(11) . . ?
F66 C68 F65 105.2(9) . . ?
F64 C68 F65 104.8(10) . . ?
F64B C68 F65 91.9(9) . . ?
F65B C68 F65 126.5(10) . . ?
F66B C68 C65 116.4(6) . . ?
F66 C68 C65 114.4(8) . . ?
F64 C68 C65 114.0(10) . . ?
F64B C68 C65 113.8(5) . . ?
F65B C68 C65 109.5(8) . . ?
F65 C68 C65 111.1(5) . . ?

loop_
_geom_bond_atom_site_label_1
_geom_bond_atom_site_label_2
_geom_bond_distance
_geom_bond_site_symmetry_2
_geom_bond_publ_flag
P1 C10 1.806(3) . ?
P1 C11 1.842(3) . ?
P1 C15 1.845(3) . ?
P1 H1 1.34(2) . ?
P2 C10 1.879(3) . ?
P2 C25 1.884(3) . ?
P2 C21 1.886(3) . ?
C10 H10A 0.9900 . ?
C10 H10B 0.9900 . ?
C11 C14 1.520(4) . ?
C11 C12 1.538(4) . ?
C11 C13 1.539(4) . ?
C12 H12A 0.9800 . ?
C12 H12B 0.9800 . ?
C12 H12C 0.9800 . ?
C13 H13A 0.9800 . ?
C13 H13B 0.9800 . ?
C13 H13C 0.9800 . ?
C14 H14A 0.9800 . ?
C14 H14B 0.9800 . ?
C14 H14C 0.9800 . ?
C15 C17 1.519(4) . ?
C15 C18 1.531(4) . ?
C15 C16 1.535(4) . ?
C16 H16A 0.9800 . ?
C16 H16B 0.9800 . ?
C16 H16C 0.9800 . ?
C17 H17A 0.9800 . ?
C17 H17B 0.9800 . ?
C17 H17C 0.9800 . ?
C18 H18A 0.9800 . ?
C18 H18B 0.9800 . ?
C18 H18C 0.9800 . ?
C21 C23 1.533(4) . ?
C21 C24 1.534(4) . ?
C21 C22 1.535(4) . ?
C22 H22A 0.9800 . ?
C22 H22B 0.9800 . ?
C22 H22C 0.9800 . ?
C23 H23A 0.9800 . ?
C23 H23B 0.9800 . ?
C23 H23C 0.9800 . ?
C24 H24A 0.9800 . ?
C24 H24B 0.9800 . ?
C24 H24C 0.9800 . ?
C25 C26 1.527(4) . ?
C25 C27 1.532(4) . ?
C25 C28 1.539(4) . ?
C26 H26A 0.9800 . ?
C26 H26B 0.9800 . ?
C26 H26C 0.9800 . ?
C27 H27A 0.9800 . ?
C27 H27B 0.9800 . ?
C27 H27C 0.9800 . ?
C28 H28A 0.9800 . ?
C28 H28B 0.9800 . ?
C28 H28C 0.9800 . ?
B1 C61 1.638(4) . ?
B1 C41 1.640(4) . ?
B1 C51 1.640(4) . ?
B1 C31 1.642(4) . ?
C31 C36 1.398(3) . ?
C31 C32 1.401(3) . ?
C32 C33 1.385(4) . ?
C32 H32 0.9500 . ?
C33 C34 1.388(4) . ?
C33 C37 1.494(4) . ?
C34 C35 1.377(4) . ?
C34 H34 0.9500 . ?
C35 C36 1.391(4) . ?
C35 C38 1.489(4) . ?
C36 H36 0.9500 . ?
C37 F32B 1.285(10) . ?
C37 F33B 1.293(10) . ?
C37 F32 1.294(7) . ?
C37 F31B 1.306(10) . ?
C37 F33 1.316(6) . ?
C37 F31 1.320(6) . ?
C38 F34 1.325(3) . ?
C38 F35 1.334(3) . ?
C38 F36 1.335(3) . ?
C41 C46 1.399(3) . ?
C41 C42 1.401(3) . ?
C42 C43 1.390(3) . ?
C42 H42 0.9500 . ?
C43 C44 1.384(3) . ?
C43 C47 1.492(4) . ?
C44 C45 1.384(3) . ?
C44 H44 0.9500 . ?
C45 C46 1.388(3) . ?
C45 C48 1.492(4) . ?
C46 H46 0.9500 . ?
C47 F41B 1.287(9) . ?
C47 F41 1.291(8) . ?
C47 F43B 1.304(8) . ?
C47 F43 1.305(8) . ?
C47 F42 1.313(9) . ?
C47 F42B 1.315(7) . ?
C48 F46B 1.270(8) . ?
C48 F45B 1.283(8) . ?
C48 F44B 1.301(8) . ?
C48 F46 1.303(6) . ?
C48 F45 1.316(6) . ?
C48 F44 1.326(6) . ?
C51 C56 1.393(3) . ?
C51 C52 1.411(3) . ?
C52 C53 1.383(3) . ?
C52 H52 0.9500 . ?
C54 C55 1.382(3) . ?
C54 C53 1.391(4) . ?
C54 H54 0.9500 . ?
C55 C56 1.394(3) . ?
C55 C58 1.493(4) . ?
C56 H56 0.9500 . ?
C53 C57 1.490(4) . ?
C57 F51 1.318(3) . ?
C57 F52 1.334(3) . ?
C57 F53 1.339(3) . ?
C58 F55 1.326(3) . ?
C58 F56 1.332(3) . ?
C58 F54 1.335(3) . ?
C61 C66 1.399(3) . ?
C61 C62 1.400(3) . ?
C62 C63 1.393(4) . ?
C62 H62 0.9500 . ?
C63 C64 1.384(4) . ?
C63 C67 1.491(4) . ?
C64 C65 1.378(4) . ?
C64 H64 0.9500 . ?
C65 C66 1.394(3) . ?
C65 C68 1.495(4) . ?
C66 H66 0.9500 . ?
C67 F63 1.322(3) . ?
C67 F61 1.326(4) . ?
C67 F62 1.327(3) . ?
C68 F66B 1.278(8) . ?
C68 F66 1.296(9) . ?
C68 F64 1.300(10) . ?
C68 F64B 1.313(7) . ?
C68 F65B 1.333(9) . ?
C68 F65 1.350(8) . ?
